data_4129998
loop_
_publ_author_name
'Iovan, Diana A.'
'Betley, Theodore A.'

_publ_section_title
;
 Characterization of Iron-Imido Species Relevant for N-Group Transfer
 Chemistry.
;
_journal_issue 6
_journal_name_full 'Journal of the American Chemical Society'
_journal_page_first 1983
_journal_page_last 1993
_journal_paper_doi 10.1021/jacs.5b12582
_journal_volume 138
_journal_year 2016
_chemical_formula_moiety 'C23 H25 Cl3 Fe N2, C6 H6'
_chemical_formula_sum 'C29 H31 Cl3 Fe N2'
_chemical_formula_weight 569.76
_space_group_crystal_system monoclinic
_space_group_IT_number 14
_space_group_name_Hall '-P 2yn'
_space_group_name_H-M_alt 'P 1 21/n 1'
_atom_sites_solution_hydrogens geom
_audit_creation_date 2015-08-08
_audit_creation_method
;
Olex2 1.2
(compiled 2015.01.26 svn.r3150 for OlexSys, GUI svn.r4998)
;
_cell_angle_alpha 90
_cell_angle_beta 94.695(2)
_cell_angle_gamma 90
_cell_formula_units_Z 4
_cell_length_a 13.4486(11)
_cell_length_b 10.8936(9)
_cell_length_c 18.8713(16)
_cell_measurement_reflns_used 8248
_cell_measurement_temperature 100(2)
_cell_measurement_theta_max 25.02
_cell_measurement_theta_min 2.16
_cell_volume 2755.4(4)
_computing_cell_refinement 'SAINT v8.34A (Bruker, 2013)'
_computing_data_collection 'APEX2 v2014.9-0 (Bruker-AXS, 2014)'
_computing_data_reduction 'SAINT v8.34A (Bruker, 2013)'
_computing_molecular_graphics 'Olex2 (Dolomanov et al., 2009)'
_computing_publication_material 'Olex2 (Dolomanov et al., 2009)'
_computing_structure_refinement 'XLMP (Sheldrick, 2008)'
_computing_structure_solution 'SHELXS-97 (Sheldrick, 2008)'
_diffrn_ambient_temperature 99.96
_diffrn_measured_fraction_theta_full 0.998
_diffrn_measured_fraction_theta_max 0.998
_diffrn_measurement_device_type 'Bruker APEX-II CCD'
_diffrn_measurement_method 'phi and omega scans'
_diffrn_radiation_type MoK\a
_diffrn_radiation_wavelength 0.71073
_diffrn_reflns_av_R_equivalents 0.0622
_diffrn_reflns_av_unetI/netI 0.0674
_diffrn_reflns_Laue_measured_fraction_full 0.998
_diffrn_reflns_Laue_measured_fraction_max 0.998
_diffrn_reflns_limit_h_max 15
_diffrn_reflns_limit_h_min -16
_diffrn_reflns_limit_k_max 12
_diffrn_reflns_limit_k_min -12
_diffrn_reflns_limit_l_max 22
_diffrn_reflns_limit_l_min -22
_diffrn_reflns_number 23478
_diffrn_reflns_point_group_measured_fraction_full 0.998
_diffrn_reflns_point_group_measured_fraction_max 0.998
_diffrn_reflns_theta_full 25.040
_diffrn_reflns_theta_max 25.040
_diffrn_reflns_theta_min 1.792
_diffrn_source 'fine-focus sealed tube'
_diffrn_standards_number 0
_exptl_absorpt_coefficient_mu 0.859
_exptl_absorpt_correction_T_max 0.7452
_exptl_absorpt_correction_T_min 0.7012
_exptl_absorpt_correction_type multi-scan
_exptl_absorpt_process_details
;
SADABS-2014/4 (Bruker,2014/4) was used for absorption correction.
wR2(int) was 0.0349 before and 0.0300 after correction.
The Ratio of minimum to maximum transmission is 0.9410.
The \l/2 correction factor is 0.00150.
;
_exptl_crystal_colour red-green
_exptl_crystal_density_diffrn 1.373
_exptl_crystal_description plate
_exptl_crystal_F_000 1184
_exptl_crystal_size_max 0.34
_exptl_crystal_size_mid 0.21
_exptl_crystal_size_min 0.08
_refine_diff_density_max 0.294
_refine_diff_density_min -0.334
_refine_diff_density_rms 0.055
_refine_ls_extinction_method none
_refine_ls_goodness_of_fit_ref 0.874
_refine_ls_hydrogen_treatment constr
_refine_ls_matrix_type full
_refine_ls_number_parameters 322
_refine_ls_number_reflns 4871
_refine_ls_number_restraints 0
_refine_ls_restrained_S_all 0.874
_refine_ls_R_factor_all 0.0585
_refine_ls_R_factor_gt 0.0295
_refine_ls_shift/su_max 0.001
_refine_ls_shift/su_mean 0.000
_refine_ls_structure_factor_coef Fsqd
_refine_ls_weighting_details 'w=1/[\s^2^(Fo^2^)+(0.0196P)^2^] where P=(Fo^2^+2Fc^2^)/3'
_refine_ls_weighting_scheme calc
_refine_ls_wR_factor_gt 0.0486
_refine_ls_wR_factor_ref 0.0531
_reflns_Friedel_coverage 0.000
_reflns_number_gt 3417
_reflns_number_total 4871
_reflns_threshold_expression 'I > 2\s(I)'
_cod_data_source_file ja5b12582_si_002.cif
_cod_data_source_block tbulfecl_dimer
_cod_database_code 4129998
_shelx_space_group_comment
;
The symmetry employed for this shelxl refinement is uniquely defined
by the following loop, which should always be used as a source of
symmetry information in preference to the above space-group names.
They are only intended as comments.
;
_shelx_estimated_absorpt_t_max 0.934
_shelx_estimated_absorpt_t_min 0.759
_olex2_refinement_description
;
1. Fixed Uiso
 At 1.2 times of:
  All C(H) groups
 At 1.5 times of:
  All C(H,H,H) groups
2.a Aromatic/amide H refined with riding coordinates:
 C00B(H00B), C00H(H00H), C00I(H00I), C00K(H00K), C00M(H00Z), C00P(H00P),
 C00Q(H00Q), C00R(H00R), C00S(H00), C00U(H0AA), C00V(H1AA), C00W(H2AA),
 C00X(H3AA)
2.b Idealised Me refined as rotating group:
 C00L(H00A,H00C,H00D), C00N(H00E,H00F,H00G), C00O(H00J,H00L,H00M), C00T(H00N,
 H00O,H00S), C00Y(H00T,H00U,H00V), C00Z(H00W,H00X,H00Y)
;
_shelx_shelxl_version_number 2014/7
_olex2_submission_special_instructions 'No special instructions were received'

loop_
_space_group_symop_operation_xyz
'x, y, z'
'-x+1/2, y+1/2, -z+1/2'
'-x, -y, -z'
'x-1/2, -y-1/2, z-1/2'

loop_
_atom_site_label
_atom_site_type_symbol
_atom_site_fract_x
_atom_site_fract_y
_atom_site_fract_z
_atom_site_U_iso_or_equiv
_atom_site_adp_type
_atom_site_occupancy
_atom_site_site_symmetry_order
_atom_site_calc_flag
_atom_site_refinement_flags_posn
Fe01 Fe 0.39502(2) 0.42677(3) 0.52686(2) 0.01471(9) Uani 1 1 d .
Cl02 Cl 0.52501(4) 0.53814(5) 0.58432(3) 0.02016(14) Uani 1 1 d .
Cl00 Cl 0.06349(4) 0.10195(5) 0.44842(3) 0.02502(15) Uani 1 1 d .
Cl1 Cl 0.39889(5) 0.19950(5) 0.31847(3) 0.02542(15) Uani 1 1 d .
N005 N 0.37631(12) 0.24618(15) 0.54937(9) 0.0118(4) Uani 1 1 d .
N006 N 0.25473(12) 0.44595(15) 0.48196(9) 0.0129(4) Uani 1 1 d .
C007 C 0.33214(15) 0.17985(18) 0.49125(11) 0.0115(5) Uani 1 1 d .
C008 C 0.41953(16) 0.16365(19) 0.59471(11) 0.0135(5) Uani 1 1 d .
C009 C 0.22883(16) 0.14551(18) 0.37928(11) 0.0116(5) Uani 1 1 d .
C00A C 0.26583(15) 0.23022(19) 0.43839(11) 0.0116(5) Uani 1 1 d .
C00B C 0.35529(15) 0.05365(19) 0.50136(11) 0.0154(5) Uani 1 1 d .
H00B H 0.3369 -0.0114 0.4694 0.018 Uiso 1 1 calc R
C00C C 0.22706(15) 0.35020(19) 0.43421(11) 0.0120(5) Uani 1 1 d .
C00D C 0.46941(16) 0.19608(19) 0.66740(11) 0.0151(5) Uani 1 1 d .
C00E C 0.13801(16) 0.0829(2) 0.37862(11) 0.0161(5) Uani 1 1 d .
C00F C 0.19477(16) 0.66121(19) 0.50458(12) 0.0171(5) Uani 1 1 d .
C00G C 0.19398(15) 0.54216(19) 0.46336(11) 0.0135(5) Uani 1 1 d .
C00H C 0.14845(16) 0.39193(19) 0.38637(11) 0.0157(5) Uani 1 1 d .
H00H H 0.1160 0.3462 0.3483 0.019 Uiso 1 1 calc R
C00I C 0.40888(16) 0.04339(19) 0.56553(11) 0.0165(5) Uani 1 1 d .
H00I H 0.4344 -0.0303 0.5869 0.020 Uiso 1 1 calc R
C00J C 0.28462(16) 0.12572(19) 0.32145(11) 0.0173(5) Uani 1 1 d .
C00K C 0.12708(16) 0.5100(2) 0.40443(11) 0.0172(5) Uani 1 1 d .
H00K H 0.0768 0.5610 0.3817 0.021 Uiso 1 1 calc R
C00L C 0.45638(17) 0.08804(19) 0.71836(11) 0.0207(6) Uani 1 1 d .
H00A H 0.3853 0.0689 0.7191 0.031 Uiso 1 1 calc GR
H00C H 0.4838 0.1104 0.7663 0.031 Uiso 1 1 calc GR
H00D H 0.4917 0.0160 0.7021 0.031 Uiso 1 1 calc GR
C00M C 0.64157(17) 0.2532(2) 0.12699(13) 0.0275(6) Uani 1 1 d .
H00Z H 0.6356 0.2128 0.0822 0.033 Uiso 1 1 calc R
C00N C 0.41976(16) 0.30848(19) 0.69835(11) 0.0185(6) Uani 1 1 d .
H00E H 0.4290 0.3800 0.6681 0.028 Uiso 1 1 calc GR
H00F H 0.4503 0.3246 0.7464 0.028 Uiso 1 1 calc GR
H00G H 0.3483 0.2927 0.7003 0.028 Uiso 1 1 calc GR
C00O C 0.58121(16) 0.2192(2) 0.66217(12) 0.0218(6) Uani 1 1 d .
H00J H 0.6112 0.1473 0.6411 0.033 Uiso 1 1 calc GR
H00L H 0.6137 0.2338 0.7098 0.033 Uiso 1 1 calc GR
H00M H 0.5900 0.2913 0.6322 0.033 Uiso 1 1 calc GR
C00P C 0.25215(19) 0.0505(2) 0.26516(11) 0.0240(6) Uani 1 1 d .
H00P H 0.2915 0.0402 0.2260 0.029 Uiso 1 1 calc R
C00Q C 0.16216(19) -0.0092(2) 0.26663(12) 0.0260(6) Uani 1 1 d .
H00Q H 0.1395 -0.0613 0.2283 0.031 Uiso 1 1 calc R
C00R C 0.10472(18) 0.0057(2) 0.32292(12) 0.0233(6) Uani 1 1 d .
H00R H 0.0429 -0.0363 0.3238 0.028 Uiso 1 1 calc R
C00S C 0.66650(17) 0.3766(2) 0.13097(13) 0.0260(6) Uani 1 1 d .
H00 H 0.6781 0.4206 0.0890 0.031 Uiso 1 1 calc R
C00T C 0.30008(17) 0.7003(2) 0.53117(12) 0.0253(6) Uani 1 1 d .
H00N H 0.3292 0.6389 0.5647 0.038 Uiso 1 1 calc GR
H00O H 0.2976 0.7799 0.5551 0.038 Uiso 1 1 calc GR
H00S H 0.3412 0.7071 0.4908 0.038 Uiso 1 1 calc GR
C00U C 0.67446(17) 0.4355(2) 0.19589(13) 0.0290(6) Uani 1 1 d .
H0AA H 0.6914 0.5201 0.1987 0.035 Uiso 1 1 calc R
C00V C 0.62543(17) 0.1894(2) 0.18783(13) 0.0301(6) Uani 1 1 d .
H1AA H 0.6087 0.1047 0.1852 0.036 Uiso 1 1 calc R
C00W C 0.65765(17) 0.3708(3) 0.25681(13) 0.0316(7) Uani 1 1 d .
H2AA H 0.6628 0.4111 0.3016 0.038 Uiso 1 1 calc R
C00X C 0.63357(17) 0.2483(2) 0.25278(13) 0.0306(7) Uani 1 1 d .
H3AA H 0.6225 0.2040 0.2948 0.037 Uiso 1 1 calc R
C00Y C 0.13394(19) 0.6420(2) 0.56913(13) 0.0357(7) Uani 1 1 d .
H00T H 0.0654 0.6192 0.5528 0.054 Uiso 1 1 calc GR
H00U H 0.1333 0.7183 0.5967 0.054 Uiso 1 1 calc GR
H00V H 0.1643 0.5764 0.5991 0.054 Uiso 1 1 calc GR
C00Z C 0.14770(19) 0.7640(2) 0.45763(13) 0.0334(7) Uani 1 1 d .
H00W H 0.1844 0.7730 0.4152 0.050 Uiso 1 1 calc GR
H00X H 0.1506 0.8413 0.4843 0.050 Uiso 1 1 calc GR
H00Y H 0.0780 0.7436 0.4434 0.050 Uiso 1 1 calc GR

loop_
_atom_site_aniso_label
_atom_site_aniso_U_11
_atom_site_aniso_U_22
_atom_site_aniso_U_33
_atom_site_aniso_U_23
_atom_site_aniso_U_13
_atom_site_aniso_U_12
Fe01 0.01373(19) 0.01274(17) 0.01695(18) 0.00129(15) -0.00305(13) -0.00249(15)
Cl02 0.0207(3) 0.0229(3) 0.0163(3) -0.0002(3) -0.0023(2) -0.0092(3)
Cl00 0.0189(4) 0.0259(4) 0.0309(4) 0.0010(3) 0.0058(3) -0.0048(3)
Cl1 0.0253(4) 0.0210(3) 0.0318(4) 0.0024(3) 0.0132(3) 0.0019(3)
N005 0.0106(11) 0.0134(10) 0.0112(10) -0.0002(8) -0.0018(8) 0.0015(8)
N006 0.0152(11) 0.0095(10) 0.0137(10) 0.0006(8) -0.0001(8) -0.0007(8)
C007 0.0099(13) 0.0132(12) 0.0114(12) -0.0002(10) 0.0020(9) -0.0013(10)
C008 0.0100(13) 0.0157(13) 0.0146(12) 0.0003(10) 0.0002(10) -0.0006(10)
C009 0.0146(13) 0.0099(11) 0.0098(12) 0.0023(9) -0.0017(10) 0.0029(10)
C00A 0.0091(13) 0.0145(12) 0.0117(12) -0.0019(9) 0.0039(10) -0.0015(10)
C00B 0.0173(14) 0.0117(12) 0.0168(13) -0.0047(10) -0.0006(10) 0.0004(10)
C00C 0.0119(13) 0.0124(12) 0.0119(12) -0.0006(10) 0.0026(10) -0.0020(10)
C00D 0.0138(13) 0.0157(13) 0.0151(12) 0.0005(10) -0.0033(10) -0.0019(10)
C00E 0.0172(13) 0.0135(12) 0.0168(13) 0.0022(10) -0.0028(10) 0.0029(11)
C00F 0.0183(14) 0.0117(12) 0.0214(14) 0.0018(10) 0.0025(11) 0.0028(10)
C00G 0.0115(13) 0.0125(12) 0.0169(13) 0.0033(10) 0.0034(10) 0.0014(10)
C00H 0.0131(13) 0.0192(13) 0.0139(13) -0.0005(10) -0.0037(10) -0.0008(10)
C00I 0.0205(14) 0.0113(12) 0.0174(13) 0.0000(10) -0.0009(10) 0.0031(10)
C00J 0.0200(14) 0.0125(12) 0.0193(14) 0.0033(10) 0.0006(11) 0.0044(10)
C00K 0.0149(14) 0.0176(13) 0.0183(13) 0.0052(10) -0.0021(10) 0.0054(10)
C00L 0.0241(15) 0.0199(13) 0.0169(13) 0.0017(11) -0.0055(10) -0.0011(11)
C00M 0.0207(15) 0.0410(17) 0.0204(15) -0.0056(12) -0.0001(11) 0.0008(13)
C00N 0.0216(15) 0.0194(13) 0.0138(13) -0.0008(10) -0.0032(10) 0.0005(11)
C00O 0.0183(15) 0.0252(14) 0.0209(14) 0.0008(11) -0.0045(11) 0.0013(11)
C00P 0.0388(17) 0.0198(14) 0.0135(13) -0.0020(11) 0.0023(11) 0.0102(13)
C00Q 0.0420(18) 0.0154(14) 0.0181(14) -0.0065(11) -0.0133(12) 0.0046(12)
C00R 0.0242(15) 0.0154(13) 0.0279(15) -0.0003(11) -0.0125(12) -0.0010(11)
C00S 0.0163(15) 0.0389(17) 0.0231(15) 0.0074(12) 0.0035(11) 0.0044(12)
C00T 0.0280(16) 0.0165(13) 0.0306(15) -0.0054(11) -0.0020(12) 0.0024(12)
C00U 0.0211(15) 0.0295(15) 0.0358(17) -0.0019(13) -0.0015(12) 0.0042(12)
C00V 0.0214(16) 0.0364(16) 0.0319(17) 0.0014(14) -0.0013(12) -0.0057(13)
C00W 0.0235(16) 0.0489(19) 0.0220(15) -0.0078(13) -0.0004(12) 0.0103(13)
C00X 0.0195(16) 0.0492(18) 0.0234(16) 0.0085(13) 0.0033(12) 0.0016(14)
C00Y 0.0434(18) 0.0259(15) 0.0407(17) -0.0097(13) 0.0205(14) -0.0014(13)
C00Z 0.0400(18) 0.0167(14) 0.0412(18) -0.0005(12) -0.0101(14) 0.0071(12)

loop_
_atom_type_symbol
_atom_type_description
_atom_type_scat_dispersion_real
_atom_type_scat_dispersion_imag
_atom_type_scat_source
C C 0.0033 0.0016 'International Tables Vol C Tables 4.2.6.8 and 6.1.1.4'
H H 0.0000 0.0000 'International Tables Vol C Tables 4.2.6.8 and 6.1.1.4'
Cl Cl 0.1484 0.1585 'International Tables Vol C Tables 4.2.6.8 and 6.1.1.4'
Fe Fe 0.3463 0.8444 'International Tables Vol C Tables 4.2.6.8 and 6.1.1.4'
N N 0.0061 0.0033 'International Tables Vol C Tables 4.2.6.8 and 6.1.1.4'

loop_
_geom_angle_atom_site_label_1
_geom_angle_atom_site_label_2
_geom_angle_atom_site_label_3
_geom_angle
_geom_angle_site_symmetry_3
Cl02 Fe01 Cl02 87.26(2) 3_666
N005 Fe01 Cl02 113.47(5) 3_666
N005 Fe01 Cl02 120.62(5) .
N006 Fe01 Cl02 94.87(5) 3_666
N006 Fe01 Cl02 141.75(5) .
N006 Fe01 N005 93.47(7) .
Fe01 Cl02 Fe01 92.74(2) 3_666
C007 N005 Fe01 112.74(13) .
C008 N005 Fe01 136.71(14) .
C008 N005 C007 106.68(17) .
C00C N006 Fe01 112.43(13) .
C00G N006 Fe01 135.40(14) .
C00G N006 C00C 106.52(17) .
N005 C007 C00B 108.63(17) .
C00A C007 N005 124.13(18) .
C00A C007 C00B 126.70(19) .
N005 C008 C00D 123.85(18) .
N005 C008 C00I 110.22(18) .
C00I C008 C00D 125.91(19) .
C00E C009 C00A 122.87(19) .
C00J C009 C00A 120.74(19) .
C00J C009 C00E 116.39(19) .
C007 C00A C009 116.32(18) .
C007 C00A C00C 128.15(19) .
C00C C00A C009 115.51(18) .
C007 C00B H00B 126.5 .
C00I C00B C007 107.06(19) .
C00I C00B H00B 126.5 .
N006 C00C C00H 108.44(18) .
C00A C00C N006 125.09(18) .
C00A C00C C00H 126.23(19) .
C008 C00D C00L 108.79(17) .
C008 C00D C00N 110.86(17) .
C008 C00D C00O 110.03(18) .
C00N C00D C00L 107.30(17) .
C00N C00D C00O 110.66(18) .
C00O C00D C00L 109.13(17) .
C009 C00E Cl00 119.64(16) .
C00R C00E Cl00 118.45(18) .
C00R C00E C009 121.9(2) .
C00G C00F C00T 112.09(18) .
C00G C00F C00Y 108.03(18) .
C00G C00F C00Z 110.14(18) .
C00T C00F C00Y 108.53(19) .
C00T C00F C00Z 108.37(18) .
C00Z C00F C00Y 109.65(19) .
N006 C00G C00F 123.40(18) .
N006 C00G C00K 110.04(18) .
C00K C00G C00F 126.40(19) .
C00C C00H H00H 126.1 .
C00K C00H C00C 107.82(19) .
C00K C00H H00H 126.1 .
C008 C00I H00I 126.3 .
C00B C00I C008 107.31(19) .
C00B C00I H00I 126.3 .
C009 C00J Cl1 119.25(17) .
C00P C00J Cl1 118.23(18) .
C00P C00J C009 122.5(2) .
C00G C00K H00K 126.4 .
C00H C00K C00G 107.17(19) .
C00H C00K H00K 126.4 .
C00D C00L H00A 109.5 .
C00D C00L H00C 109.5 .
C00D C00L H00D 109.5 .
H00A C00L H00C 109.5 .
H00A C00L H00D 109.5 .
H00C C00L H00D 109.5 .
C00S C00M H00Z 120.0 .
C00V C00M H00Z 120.0 .
C00V C00M C00S 120.0(2) .
C00D C00N H00E 109.5 .
C00D C00N H00F 109.5 .
C00D C00N H00G 109.5 .
H00E C00N H00F 109.5 .
H00E C00N H00G 109.5 .
H00F C00N H00G 109.5 .
C00D C00O H00J 109.5 .
C00D C00O H00L 109.5 .
C00D C00O H00M 109.5 .
H00J C00O H00L 109.5 .
H00J C00O H00M 109.5 .
H00L C00O H00M 109.5 .
C00J C00P H00P 120.4 .
C00Q C00P C00J 119.2(2) .
C00Q C00P H00P 120.4 .
C00P C00Q H00Q 119.6 .
C00R C00Q C00P 120.7(2) .
C00R C00Q H00Q 119.6 .
C00E C00R H00R 120.4 .
C00Q C00R C00E 119.3(2) .
C00Q C00R H00R 120.4 .
C00M C00S H00 120.0 .
C00U C00S C00M 120.0(2) .
C00U C00S H00 120.0 .
C00F C00T H00N 109.5 .
C00F C00T H00O 109.5 .
C00F C00T H00S 109.5 .
H00N C00T H00O 109.5 .
H00N C00T H00S 109.5 .
H00O C00T H00S 109.5 .
C00S C00U H0AA 120.2 .
C00S C00U C00W 119.7(2) .
C00W C00U H0AA 120.2 .
C00M C00V H1AA 120.0 .
C00M C00V C00X 120.0(2) .
C00X C00V H1AA 120.0 .
C00U C00W H2AA 119.9 .
C00X C00W C00U 120.2(2) .
C00X C00W H2AA 119.9 .
C00V C00X H3AA 119.9 .
C00W C00X C00V 120.1(2) .
C00W C00X H3AA 119.9 .
C00F C00Y H00T 109.5 .
C00F C00Y H00U 109.5 .
C00F C00Y H00V 109.5 .
H00T C00Y H00U 109.5 .
H00T C00Y H00V 109.5 .
H00U C00Y H00V 109.5 .
C00F C00Z H00W 109.5 .
C00F C00Z H00X 109.5 .
C00F C00Z H00Y 109.5 .
H00W C00Z H00X 109.5 .
H00W C00Z H00Y 109.5 .
H00X C00Z H00Y 109.5 .

loop_
_geom_bond_atom_site_label_1
_geom_bond_atom_site_label_2
_geom_bond_distance
_geom_bond_site_symmetry_2
Fe01 Cl02 2.3224(6) .
Fe01 Cl02 2.4646(7) 3_666
Fe01 N005 2.0326(17) .
Fe01 N006 2.0148(17) .
Cl02 Fe01 2.4647(7) 3_666
Cl00 C00E 1.732(2) .
Cl1 C00J 1.739(2) .
N005 C007 1.404(2) .
N005 C008 1.340(2) .
N006 C00C 1.408(2) .
N006 C00G 1.357(2) .
C007 C00A 1.395(3) .
C007 C00B 1.419(3) .
C008 C00D 1.519(3) .
C008 C00I 1.424(3) .
C009 C00A 1.501(3) .
C009 C00E 1.398(3) .
C009 C00J 1.391(3) .
C00A C00C 1.407(3) .
C00B H00B 0.9500 .
C00B C00I 1.362(3) .
C00C C00H 1.408(3) .
C00D C00L 1.539(3) .
C00D C00N 1.533(3) .
C00D C00O 1.536(3) .
C00E C00R 1.392(3) .
C00F C00G 1.512(3) .
C00F C00T 1.524(3) .
C00F C00Y 1.536(3) .
C00F C00Z 1.532(3) .
C00G C00K 1.416(3) .
C00H H00H 0.9500 .
C00H C00K 1.367(3) .
C00I H00I 0.9500 .
C00J C00P 1.384(3) .
C00K H00K 0.9500 .
C00L H00A 0.9800 .
C00L H00C 0.9800 .
C00L H00D 0.9800 .
C00M H00Z 0.9500 .
C00M C00S 1.386(3) .
C00M C00V 1.375(3) .
C00N H00E 0.9800 .
C00N H00F 0.9800 .
C00N H00G 0.9800 .
C00O H00J 0.9800 .
C00O H00L 0.9800 .
C00O H00M 0.9800 .
C00P H00P 0.9500 .
C00P C00Q 1.376(3) .
C00Q H00Q 0.9500 .
C00Q C00R 1.373(3) .
C00R H00R 0.9500 .
C00S H00 0.9500 .
C00S C00U 1.379(3) .
C00T H00N 0.9800 .
C00T H00O 0.9800 .
C00T H00S 0.9800 .
C00U H0AA 0.9500 .
C00U C00W 1.383(3) .
C00V H1AA 0.9500 .
C00V C00X 1.380(3) .
C00W H2AA 0.9500 .
C00W C00X 1.374(3) .
C00X H3AA 0.9500 .
C00Y H00T 0.9800 .
C00Y H00U 0.9800 .
C00Y H00V 0.9800 .
C00Z H00W 0.9800 .
C00Z H00X 0.9800 .
C00Z H00Y 0.9800 .

loop_
_geom_torsion_atom_site_label_1
_geom_torsion_atom_site_label_2
_geom_torsion_atom_site_label_3
_geom_torsion_atom_site_label_4
_geom_torsion
Fe01 N005 C007 C00A -29.5(3)
Fe01 N005 C007 C00B 158.43(14)
Fe01 N005 C008 C00D 29.7(3)
Fe01 N005 C008 C00I -152.05(16)
Fe01 N006 C00C C00A 27.8(3)
Fe01 N006 C00C C00H -157.55(14)
Fe01 N006 C00G C00F -33.9(3)
Fe01 N006 C00G C00K 150.41(16)
Cl00 C00E C00R C00Q 179.10(17)
Cl1 C00J C00P C00Q 179.69(17)
N005 C007 C00A C009 178.21(18)
N005 C007 C00A C00C -3.5(4)
N005 C007 C00B C00I 2.3(2)
N005 C008 C00D C00L 148.0(2)
N005 C008 C00D C00N 30.2(3)
N005 C008 C00D C00O -92.5(2)
N005 C008 C00I C00B -1.6(3)
N006 C00C C00H C00K -0.7(2)
N006 C00G C00K C00H -0.7(2)
C007 N005 C008 C00D -175.3(2)
C007 N005 C008 C00I 3.0(2)
C007 C00A C00C N006 4.7(4)
C007 C00A C00C C00H -169.0(2)
C007 C00B C00I C008 -0.5(3)
C008 N005 C007 C00A 168.7(2)
C008 N005 C007 C00B -3.3(2)
C009 C00A C00C N006 -176.99(19)
C009 C00A C00C C00H 9.3(3)
C009 C00E C00R C00Q -0.4(3)
C009 C00J C00P C00Q -1.3(3)
C00A C007 C00B C00I -169.4(2)
C00A C009 C00E Cl00 -0.1(3)
C00A C009 C00E C00R 179.4(2)
C00A C009 C00J Cl1 0.5(3)
C00A C009 C00J C00P -178.54(19)
C00A C00C C00H C00K 173.9(2)
C00B C007 C00A C009 -11.2(3)
C00B C007 C00A C00C 167.1(2)
C00C N006 C00G C00F 175.88(19)
C00C N006 C00G C00K 0.2(2)
C00C C00H C00K C00G 0.8(2)
C00D C008 C00I C00B 176.7(2)
C00E C009 C00A C007 96.2(2)
C00E C009 C00A C00C -82.4(3)
C00E C009 C00J Cl1 -179.64(15)
C00E C009 C00J C00P 1.3(3)
C00F C00G C00K C00H -176.1(2)
C00G N006 C00C C00A -174.4(2)
C00G N006 C00C C00H 0.3(2)
C00I C008 C00D C00L -30.0(3)
C00I C008 C00D C00N -147.8(2)
C00I C008 C00D C00O 89.5(3)
C00J C009 C00A C007 -84.0(3)
C00J C009 C00A C00C 97.5(2)
C00J C009 C00E Cl00 180.00(16)
C00J C009 C00E C00R -0.5(3)
C00J C00P C00Q C00R 0.3(3)
C00M C00S C00U C00W 0.1(3)
C00M C00V C00X C00W 0.1(4)
C00P C00Q C00R C00E 0.5(3)
C00S C00M C00V C00X 0.3(4)
C00S C00U C00W C00X 0.3(4)
C00T C00F C00G N006 39.1(3)
C00T C00F C00G C00K -146.0(2)
C00U C00W C00X C00V -0.4(4)
C00V C00M C00S C00U -0.4(4)
C00Y C00F C00G N006 -80.4(3)
C00Y C00F C00G C00K 94.5(3)
C00Z C00F C00G N006 159.9(2)
C00Z C00F C00G C00K -25.2(3)
